data_7000380
loop_
_publ_author_name
'Schenk, Christian'
'Drost, Christian'
'Schnepf, Andreas'

_publ_section_title
;
 [(OtBu)2C6H3]3Ge+ a free germyl cation with aryl ligands
;
_journal_issue 5
_journal_name_full 'Dalton Transactions'
_journal_page_first 773
_journal_page_last 776
_journal_paper_doi 10.1039/b818931e
_journal_year 2009
_chemical_formula_sum 'C59.88 H66.75 Al Cl3.75 F36 Ge O10'
_chemical_formula_weight 1862.89
_chemical_name_systematic
;
?
;
_space_group_IT_number 14
_symmetry_cell_setting monoclinic
_symmetry_space_group_name_Hall '-P 2yn'
_symmetry_space_group_name_H-M 'P 1 21/n 1'
_atom_sites_solution_hydrogens geom
_atom_sites_solution_primary direct
_atom_sites_solution_secondary difmap
_audit_creation_method SHELXL-97
_cell_angle_alpha 90.00
_cell_angle_beta 106.088(4)
_cell_angle_gamma 90.00
_cell_formula_units_Z 4
_cell_length_a 18.1010(9)
_cell_length_b 24.3749(8)
_cell_length_c 18.2722(8)
_cell_measurement_reflns_used 69390
_cell_measurement_temperature 99(2)
_cell_measurement_theta_max 25.795
_cell_measurement_theta_min 1.40
_cell_volume 7746.2(6)
_computing_structure_refinement 'SHELXL-97 (Sheldrick, 1997)'
_computing_structure_solution 'SHELXS-97 (Sheldrick, 1990)'
_diffrn_ambient_temperature 99(2)
_diffrn_measured_fraction_theta_full 0.985
_diffrn_measured_fraction_theta_max 0.985
_diffrn_radiation_monochromator graphite
_diffrn_radiation_source 'fine-focus sealed tube'
_diffrn_radiation_type MoK\a
_diffrn_radiation_wavelength 0.71073
_diffrn_reflns_av_R_equivalents 0.0614
_diffrn_reflns_av_sigmaI/netI 0.0406
_diffrn_reflns_limit_h_max 22
_diffrn_reflns_limit_h_min -22
_diffrn_reflns_limit_k_max 26
_diffrn_reflns_limit_k_min -29
_diffrn_reflns_limit_l_max 22
_diffrn_reflns_limit_l_min -20
_diffrn_reflns_number 54448
_diffrn_reflns_theta_full 26.06
_diffrn_reflns_theta_max 26.06
_diffrn_reflns_theta_min 1.43
_exptl_absorpt_coefficient_mu 0.674
_exptl_absorpt_correction_T_max 0.8189
_exptl_absorpt_correction_T_min 0.7708
_exptl_absorpt_correction_type numerical
_exptl_crystal_colour pale-yellow
_exptl_crystal_density_diffrn 1.597
_exptl_crystal_density_method 'not measured'
_exptl_crystal_description fragment
_exptl_crystal_F_000 3755
_exptl_crystal_size_max 0.5
_exptl_crystal_size_mid 0.4
_exptl_crystal_size_min 0.4
_refine_diff_density_max 0.786
_refine_diff_density_min -0.486
_refine_diff_density_rms 0.056
_refine_ls_extinction_method none
_refine_ls_goodness_of_fit_ref 1.042
_refine_ls_hydrogen_treatment constr
_refine_ls_matrix_type full
_refine_ls_number_parameters 1136
_refine_ls_number_reflns 15111
_refine_ls_number_restraints 0
_refine_ls_restrained_S_all 1.042
_refine_ls_R_factor_all 0.0569
_refine_ls_R_factor_gt 0.0438
_refine_ls_shift/su_max 0.002
_refine_ls_shift/su_mean 0.000
_refine_ls_structure_factor_coef Fsqd
_refine_ls_weighting_details 'calc w=1/[\s^2^(Fo^2^)+(0.0450P)^2^+6.5783P] where P=(Fo^2^+2Fc^2^)/3'
_refine_ls_weighting_scheme calc
_refine_ls_wR_factor_gt 0.1068
_refine_ls_wR_factor_ref 0.1138
_reflns_number_gt 12332
_reflns_number_total 15111
_reflns_threshold_expression >2sigma(I)
_cod_data_source_file b818931e.txt
_cod_data_source_block as112mon
_cod_original_sg_symbol_H-M P2(1)/n
_cod_database_code 7000380

loop_
_symmetry_equiv_pos_as_xyz
'x, y, z'
'-x+1/2, y+1/2, -z+1/2'
'-x, -y, -z'
'x-1/2, -y-1/2, z-1/2'

loop_
_atom_site_label
_atom_site_type_symbol
_atom_site_fract_x
_atom_site_fract_y
_atom_site_fract_z
_atom_site_U_iso_or_equiv
_atom_site_adp_type
_atom_site_occupancy
_atom_site_symmetry_multiplicity
_atom_site_calc_flag
_atom_site_refinement_flags
_atom_site_disorder_assembly
_atom_site_disorder_group
Ge1 Ge 0.248106(13) 0.505049(10) 0.241995(14) 0.02595(7) Uani 1 1 d . . .
Al1 Al 0.27237(4) 0.24827(3) 0.82398(4) 0.02627(15) Uani 1 1 d . . .
O1 O 0.24521(10) 0.19892(7) 0.75384(10) 0.0326(4) Uani 1 1 d . . .
O2 O 0.22749(10) 0.24058(7) 0.89541(10) 0.0327(4) Uani 1 1 d . . .
O3 O 0.37012(9) 0.24139(7) 0.86407(10) 0.0323(4) Uani 1 1 d . . .
O4 O 0.24748(10) 0.31156(7) 0.78196(10) 0.0336(4) Uani 1 1 d . A .
O5 O 0.36758(10) 0.58491(8) 0.29228(10) 0.0399(4) Uani 1 1 d . . .
O6 O 0.20754(10) 0.50767(7) 0.07808(10) 0.0328(4) Uani 1 1 d . . .
O16 O 0.26081(11) 0.49678(8) 0.40243(10) 0.0385(4) Uani 1 1 d . . .
O17 O 0.34841(10) 0.42209(8) 0.21201(11) 0.0406(4) Uani 1 1 d . . .
O26 O 0.13982(9) 0.41614(7) 0.20216(10) 0.0317(4) Uani 1 1 d . . .
O27 O 0.16056(10) 0.59856(7) 0.26686(11) 0.0356(4) Uani 1 1 d . . .
C1 C 0.29163(13) 0.54995(10) 0.17987(14) 0.0292(5) Uani 1 1 d . . .
C2 C 0.26310(13) 0.54707(10) 0.10069(14) 0.0304(5) Uani 1 1 d . . .
C3 C 0.29507(15) 0.57970(11) 0.05543(15) 0.0377(6) Uani 1 1 d . . .
H3 H 0.2760 0.5787 0.0015 0.045 Uiso 1 1 calc R . .
C4 C 0.35594(16) 0.61408(12) 0.09106(17) 0.0421(6) Uani 1 1 d . . .
H4 H 0.3783 0.6364 0.0603 0.051 Uiso 1 1 calc R . .
C5 C 0.38519(16) 0.61707(12) 0.16962(17) 0.0417(6) Uani 1 1 d . . .
H5 H 0.4270 0.6407 0.1922 0.050 Uiso 1 1 calc R . .
C6 C 0.35219(14) 0.58496(11) 0.21443(15) 0.0338(5) Uani 1 1 d . . .
C8C C 0.4308(2) 0.58032(15) 0.42059(18) 0.0608(9) Uani 1 1 d . . .
H8C1 H 0.3882 0.6013 0.4300 0.091 Uiso 1 1 calc R . .
H8C2 H 0.4778 0.5873 0.4616 0.091 Uiso 1 1 calc R . .
H8C3 H 0.4186 0.5411 0.4190 0.091 Uiso 1 1 calc R . .
C8 C 0.44304(16) 0.59767(13) 0.34519(17) 0.0453(7) Uani 1 1 d . . .
C8B C 0.5046(2) 0.56383(18) 0.3256(2) 0.0706(11) Uani 1 1 d . . .
H8B1 H 0.4922 0.5248 0.3273 0.106 Uiso 1 1 calc R . .
H8B2 H 0.5543 0.5713 0.3625 0.106 Uiso 1 1 calc R . .
H8B3 H 0.5073 0.5734 0.2743 0.106 Uiso 1 1 calc R . .
C8A C 0.4584(2) 0.65892(14) 0.3460(2) 0.0601(9) Uani 1 1 d . . .
H8A1 H 0.4731 0.6691 0.3001 0.090 Uiso 1 1 calc R . .
H8A2 H 0.5002 0.6683 0.3912 0.090 Uiso 1 1 calc R . .
H8A3 H 0.4118 0.6789 0.3472 0.090 Uiso 1 1 calc R . .
C9C C 0.09715(16) 0.46126(12) 0.01238(16) 0.0403(6) Uani 1 1 d . . .
H9C1 H 0.1251 0.4272 0.0303 0.061 Uiso 1 1 calc R . .
H9C2 H 0.0585 0.4546 -0.0363 0.061 Uiso 1 1 calc R . .
H9C3 H 0.0716 0.4740 0.0501 0.061 Uiso 1 1 calc R . .
C9B C 0.11214(15) 0.55930(11) -0.01888(15) 0.0377(6) Uani 1 1 d . . .
H9B1 H 0.0903 0.5707 0.0222 0.057 Uiso 1 1 calc R . .
H9B2 H 0.0708 0.5553 -0.0663 0.057 Uiso 1 1 calc R . .
H9B3 H 0.1488 0.5871 -0.0258 0.057 Uiso 1 1 calc R . .
C9A C 0.19325(16) 0.48514(12) -0.05658(15) 0.0380(6) Uani 1 1 d . . .
H9A1 H 0.2278 0.5139 -0.0651 0.057 Uiso 1 1 calc R . .
H9A2 H 0.1547 0.4768 -0.1047 0.057 Uiso 1 1 calc R . .
H9A3 H 0.2231 0.4520 -0.0375 0.057 Uiso 1 1 calc R . .
C9 C 0.15330(14) 0.50478(11) 0.00161(14) 0.0328(5) Uani 1 1 d . . .
C10 C 0.30963(13) 0.45553(10) 0.31306(14) 0.0291(5) Uani 1 1 d . . .
C11 C 0.30481(14) 0.45498(11) 0.38810(15) 0.0331(5) Uani 1 1 d . . .
C12 C 0.34531(16) 0.41558(12) 0.43806(16) 0.0411(6) Uani 1 1 d . . .
H12 H 0.3413 0.4134 0.4887 0.049 Uiso 1 1 calc R . .
C13 C 0.39188(16) 0.37934(12) 0.41247(16) 0.0425(7) Uani 1 1 d . . .
H13 H 0.4200 0.3526 0.4469 0.051 Uiso 1 1 calc R . .
C14 C 0.39915(15) 0.38039(12) 0.33913(16) 0.0400(6) Uani 1 1 d . . .
H14 H 0.4329 0.3558 0.3241 0.048 Uiso 1 1 calc R . .
C15 C 0.35605(14) 0.41822(11) 0.28799(15) 0.0335(5) Uani 1 1 d . . .
C16C C 0.2990(2) 0.51194(16) 0.54129(18) 0.0572(9) Uani 1 1 d . . .
H16A H 0.3320 0.4794 0.5530 0.086 Uiso 1 1 calc R . .
H16B H 0.2786 0.5202 0.5845 0.086 Uiso 1 1 calc R . .
H16C H 0.3290 0.5433 0.5318 0.086 Uiso 1 1 calc R . .
C16 C 0.23231(17) 0.50093(13) 0.47044(15) 0.0422(6) Uani 1 1 d . . .
C16B C 0.1864(2) 0.45025(15) 0.4774(2) 0.0565(8) Uani 1 1 d . . .
H16D H 0.1447 0.4453 0.4304 0.085 Uiso 1 1 calc R . .
H16E H 0.1645 0.4546 0.5205 0.085 Uiso 1 1 calc R . .
H16F H 0.2201 0.4181 0.4858 0.085 Uiso 1 1 calc R . .
C16A C 0.18088(19) 0.55079(14) 0.45270(17) 0.0504(8) Uani 1 1 d . . .
H16G H 0.2106 0.5824 0.4435 0.076 Uiso 1 1 calc R . .
H16H H 0.1604 0.5587 0.4959 0.076 Uiso 1 1 calc R . .
H16I H 0.1383 0.5437 0.4072 0.076 Uiso 1 1 calc R . .
C17A C 0.4049(2) 0.33970(13) 0.17128(19) 0.0547(8) Uani 1 1 d . . .
H17A H 0.4270 0.3249 0.2226 0.082 Uiso 1 1 calc R . .
H17B H 0.4356 0.3274 0.1378 0.082 Uiso 1 1 calc R . .
H17C H 0.3520 0.3266 0.1514 0.082 Uiso 1 1 calc R . .
C17 C 0.40521(15) 0.40212(12) 0.17457(16) 0.0393(6) Uani 1 1 d . . .
C17C C 0.48403(18) 0.42502(16) 0.2129(2) 0.0572(8) Uani 1 1 d . . .
H17D H 0.4816 0.4652 0.2132 0.086 Uiso 1 1 calc R . .
H17E H 0.5203 0.4132 0.1850 0.086 Uiso 1 1 calc R . .
H17F H 0.5013 0.4115 0.2654 0.086 Uiso 1 1 calc R . .
C17B C 0.3736(2) 0.42471(15) 0.09407(18) 0.0532(8) Uani 1 1 d . . .
H17G H 0.3204 0.4125 0.0731 0.080 Uiso 1 1 calc R . .
H17H H 0.4050 0.4112 0.0619 0.080 Uiso 1 1 calc R . .
H17I H 0.3753 0.4649 0.0956 0.080 Uiso 1 1 calc R . .
C20 C 0.14129(13) 0.50745(10) 0.23387(13) 0.0272(5) Uani 1 1 d . . .
C21 C 0.09902(13) 0.45894(10) 0.22028(13) 0.0280(5) Uani 1 1 d . . .
C22 C 0.02296(14) 0.45924(11) 0.22188(14) 0.0327(5) Uani 1 1 d . . .
H22 H -0.0065 0.4264 0.2138 0.039 Uiso 1 1 calc R . .
C23 C -0.00934(14) 0.50847(12) 0.23549(16) 0.0373(6) Uani 1 1 d . . .
H23 H -0.0616 0.5087 0.2364 0.045 Uiso 1 1 calc R . .
C24 C 0.03155(15) 0.55743(12) 0.24782(15) 0.0370(6) Uani 1 1 d . . .
H24 H 0.0077 0.5906 0.2563 0.044 Uiso 1 1 calc R . .
C25 C 0.10850(14) 0.55659(10) 0.24748(14) 0.0306(5) Uani 1 1 d . . .
C26 C 0.12357(15) 0.35818(11) 0.21304(16) 0.0359(6) Uani 1 1 d . . .
C26C C 0.19369(17) 0.33013(12) 0.2010(2) 0.0495(8) Uani 1 1 d . . .
H26A H 0.1999 0.3407 0.1513 0.074 Uiso 1 1 calc R . .
H26B H 0.1873 0.2903 0.2027 0.074 Uiso 1 1 calc R . .
H26C H 0.2393 0.3412 0.2413 0.074 Uiso 1 1 calc R . .
C26B C 0.05227(17) 0.33943(12) 0.15169(19) 0.0484(7) Uani 1 1 d . . .
H26D H 0.0062 0.3545 0.1625 0.073 Uiso 1 1 calc R . .
H26E H 0.0497 0.2993 0.1513 0.073 Uiso 1 1 calc R . .
H26F H 0.0552 0.3525 0.1018 0.073 Uiso 1 1 calc R . .
C26A C 0.11750(19) 0.34949(13) 0.29297(19) 0.0519(8) Uani 1 1 d . . .
H26G H 0.1637 0.3639 0.3296 0.078 Uiso 1 1 calc R . .
H26H H 0.1127 0.3102 0.3020 0.078 Uiso 1 1 calc R . .
H26I H 0.0721 0.3688 0.2992 0.078 Uiso 1 1 calc R . .
C27 C 0.14028(17) 0.65602(11) 0.24676(17) 0.0407(6) Uani 1 1 d . . .
C27C C 0.0965(2) 0.65958(14) 0.16277(19) 0.0545(8) Uani 1 1 d . . .
H27A H 0.1255 0.6405 0.1324 0.082 Uiso 1 1 calc R . .
H27B H 0.0900 0.6982 0.1473 0.082 Uiso 1 1 calc R . .
H27C H 0.0459 0.6424 0.1545 0.082 Uiso 1 1 calc R . .
C27B C 0.21857(19) 0.68268(13) 0.2618(2) 0.0562(8) Uani 1 1 d . . .
H27D H 0.2478 0.6764 0.3149 0.084 Uiso 1 1 calc R . .
H27E H 0.2123 0.7222 0.2523 0.084 Uiso 1 1 calc R . .
H27F H 0.2463 0.6667 0.2279 0.084 Uiso 1 1 calc R . .
C27A C 0.0975(2) 0.68015(14) 0.3003(2) 0.0628(9) Uani 1 1 d . . .
H27G H 0.0447 0.6662 0.2864 0.094 Uiso 1 1 calc R . .
H27H H 0.0968 0.7202 0.2961 0.094 Uiso 1 1 calc R . .
H27I H 0.1236 0.6695 0.3528 0.094 Uiso 1 1 calc R . .
C110 C 0.25412(14) 0.14696(11) 0.73182(14) 0.0324(5) Uani 1 1 d . . .
C111 C 0.33505(17) 0.13926(13) 0.71909(18) 0.0451(7) Uani 1 1 d . . .
C112 C 0.19151(16) 0.13690(12) 0.65529(16) 0.0398(6) Uani 1 1 d . . .
C113 C 0.24343(17) 0.10505(11) 0.79143(17) 0.0417(6) Uani 1 1 d . . .
C120 C 0.16424(14) 0.24834(10) 0.91987(15) 0.0333(5) Uani 1 1 d . . .
C121 C 0.09507(18) 0.21687(14) 0.8698(2) 0.0557(9) Uani 1 1 d . . .
C122 C 0.1829(2) 0.22699(15) 1.0034(2) 0.0567(9) Uani 1 1 d . . .
C123 C 0.14392(16) 0.31004(12) 0.92014(19) 0.0447(7) Uani 1 1 d . . .
C130 C 0.43093(14) 0.25422(11) 0.92394(15) 0.0338(6) Uani 1 1 d . . .
C131 C 0.50482(16) 0.23511(13) 0.90484(18) 0.0434(7) Uani 1 1 d . . .
C132 C 0.43531(15) 0.31725(12) 0.93712(16) 0.0399(6) Uani 1 1 d . . .
C133 C 0.42454(16) 0.22532(13) 0.99779(17) 0.0444(7) Uani 1 1 d . . .
C140 C 0.23735(15) 0.34297(11) 0.71855(15) 0.0339(6) Uani 1 1 d . . .
C141 C 0.3128(6) 0.3440(4) 0.6947(6) 0.050(2) Uani 0.558(4) 1 d P A 1
C142 C 0.2193(7) 0.4013(6) 0.7425(10) 0.052(3) Uani 0.558(4) 1 d P A 1
C143 C 0.1686(11) 0.3199(5) 0.6551(10) 0.053(3) Uani 0.558(4) 1 d P A 1
C144 C 0.2943(7) 0.3277(5) 0.6708(6) 0.041(2) Uani 0.442(4) 1 d P A 2
C145 C 0.2502(9) 0.4043(7) 0.7398(10) 0.053(4) Uani 0.442(4) 1 d P A 2
C146 C 0.1563(13) 0.3372(7) 0.6645(14) 0.052(4) Uani 0.442(4) 1 d P A 2
F11C F 0.33810(11) 0.09496(8) 0.67601(11) 0.0597(5) Uani 1 1 d . . .
F11B F 0.38874(9) 0.13214(8) 0.78490(11) 0.0549(5) Uani 1 1 d . . .
F11A F 0.35503(10) 0.18252(8) 0.68520(11) 0.0559(5) Uani 1 1 d . . .
F12C F 0.18221(11) 0.08361(7) 0.63759(10) 0.0541(5) Uani 1 1 d . . .
F12B F 0.21057(11) 0.16167(8) 0.59741(9) 0.0517(4) Uani 1 1 d . . .
F12A F 0.12428(9) 0.15677(7) 0.65751(9) 0.0462(4) Uani 1 1 d . . .
F13C F 0.28037(10) 0.12174(7) 0.86187(9) 0.0487(4) Uani 1 1 d . . .
F13B F 0.27033(12) 0.05553(7) 0.78214(11) 0.0579(5) Uani 1 1 d . . .
F13A F 0.16933(10) 0.09921(7) 0.78858(10) 0.0491(4) Uani 1 1 d . . .
F21C F 0.02768(10) 0.23256(9) 0.87988(14) 0.0667(6) Uani 1 1 d . . .
F21B F 0.09040(10) 0.22282(11) 0.79659(12) 0.0722(6) Uani 1 1 d . . .
F21A F 0.10251(12) 0.16276(8) 0.88537(17) 0.0800(7) Uani 1 1 d . . .
F22C F 0.11885(13) 0.21979(10) 1.02566(14) 0.0774(7) Uani 1 1 d . . .
F22B F 0.21864(13) 0.17900(9) 1.01020(13) 0.0715(6) Uani 1 1 d . . .
F22A F 0.22825(13) 0.26164(11) 1.05160(11) 0.0736(6) Uani 1 1 d . . .
F23C F 0.09695(10) 0.32091(7) 0.96319(11) 0.0533(5) Uani 1 1 d . . .
F23B F 0.20677(11) 0.33985(7) 0.94478(14) 0.0641(6) Uani 1 1 d . . .
F23A F 0.10836(11) 0.32733(8) 0.84961(12) 0.0616(5) Uani 1 1 d . . .
F31C F 0.51246(10) 0.18075(8) 0.91175(11) 0.0540(5) Uani 1 1 d . . .
F31B F 0.56861(9) 0.25750(8) 0.95062(12) 0.0581(5) Uani 1 1 d . . .
F31A F 0.50302(10) 0.24801(8) 0.83363(11) 0.0516(4) Uani 1 1 d . . .
F32C F 0.48403(10) 0.33150(8) 1.00410(10) 0.0525(4) Uani 1 1 d . . .
F32B F 0.45904(10) 0.34249(7) 0.88249(10) 0.0485(4) Uani 1 1 d . . .
F32A F 0.36675(9) 0.33748(7) 0.93522(10) 0.0450(4) Uani 1 1 d . . .
F33C F 0.40005(11) 0.17380(8) 0.98257(10) 0.0543(5) Uani 1 1 d . . .
F33B F 0.49120(10) 0.22369(9) 1.05159(10) 0.0615(5) Uani 1 1 d . . .
F33A F 0.37409(10) 0.25075(8) 1.02704(9) 0.0501(4) Uani 1 1 d . . .
F41A F 0.30079(11) 0.36400(8) 0.62184(11) 0.0581(5) Uani 1 1 d . . .
F41B F 0.3652(2) 0.37479(18) 0.7385(2) 0.0651(13) Uani 0.558(4) 1 d P A 1
F41C F 0.3403(4) 0.2929(2) 0.6946(4) 0.0607(14) Uani 0.558(4) 1 d P A 1
F41D F 0.3623(4) 0.3147(3) 0.7158(4) 0.0529(17) Uani 0.442(4) 1 d P A 2
F41E F 0.2666(3) 0.28129(17) 0.6279(2) 0.0558(14) Uani 0.442(4) 1 d P A 2
F42A F 0.22538(13) 0.43831(7) 0.68586(12) 0.0651(5) Uani 1 1 d . . .
F42B F 0.1477(2) 0.40521(15) 0.7460(3) 0.0670(13) Uani 0.558(4) 1 d P A 1
F42C F 0.2659(3) 0.41658(19) 0.8084(3) 0.0602(13) Uani 0.558(4) 1 d P A 1
F42D F 0.2190(4) 0.4165(2) 0.7946(4) 0.0604(17) Uani 0.442(4) 1 d P A 2
F42E F 0.3280(3) 0.4128(2) 0.7684(3) 0.0694(17) Uani 0.442(4) 1 d P A 2
F43A F 0.14339(11) 0.35670(9) 0.59796(11) 0.0639(5) Uani 1 1 d . . .
F43B F 0.1129(3) 0.3048(3) 0.6833(3) 0.0611(13) Uani 0.558(4) 1 d P A 1
F43C F 0.1910(3) 0.27780(15) 0.62033(18) 0.0623(12) Uani 0.558(4) 1 d P A 1
F43D F 0.1320(4) 0.2845(2) 0.6608(4) 0.0540(15) Uani 0.442(4) 1 d P A 2
F43E F 0.1043(3) 0.3653(2) 0.6944(3) 0.0719(18) Uani 0.442(4) 1 d P A 2
C200 C 0.3053(2) 0.22271(19) 0.4915(3) 0.0780(12) Uani 1 1 d . . .
H20A H 0.2951 0.1846 0.4727 0.094 Uiso 1 1 calc R . .
H20B H 0.2857 0.2267 0.5366 0.094 Uiso 1 1 calc R . .
Cl1 Cl 0.25625(6) 0.26714(5) 0.42152(8) 0.0876(4) Uani 1 1 d . . .
Cl2 Cl 0.40466(6) 0.23393(4) 0.51885(6) 0.0700(3) Uani 1 1 d . . .
C210 C 0.4680(5) 0.5269(3) 0.9883(5) 0.0619(18) Uani 0.50 1 d P . .
H21A H 0.4196 0.5075 0.9870 0.074 Uiso 0.50 1 calc PR . .
H21B H 0.4698 0.5500 0.9442 0.074 Uiso 0.50 1 calc PR . .
Cl10 Cl 0.4501(4) 0.4734(2) 0.9237(4) 0.114(2) Uani 0.50 1 d P . .
Cl11 Cl 0.4471(2) 0.4857(2) 0.9369(3) 0.111(2) Uani 0.50 1 d P . .
C220 C 0.0062(7) 0.4488(6) 0.5153(9) 0.101(5) Uani 0.38 1 d P . .
H22A H -0.0323 0.4281 0.5336 0.121 Uiso 0.38 1 calc PR . .
H22B H 0.0493 0.4235 0.5165 0.121 Uiso 0.38 1 calc PR . .
Cl50 Cl 0.0398(3) 0.5007(3) 0.5768(2) 0.1006(16) Uani 0.38 1 d P . .
Cl51 Cl 0.0347(3) 0.53252(16) 0.5763(3) 0.0783(11) Uani 0.38 1 d P . .

loop_
_atom_site_aniso_label
_atom_site_aniso_U_11
_atom_site_aniso_U_22
_atom_site_aniso_U_33
_atom_site_aniso_U_23
_atom_site_aniso_U_13
_atom_site_aniso_U_12
Ge1 0.02220(12) 0.02772(13) 0.02645(13) 0.00268(10) 0.00426(9) -0.00042(10)
Al1 0.0251(3) 0.0271(4) 0.0262(4) -0.0028(3) 0.0064(3) -0.0011(3)
O1 0.0346(9) 0.0302(9) 0.0315(9) -0.0056(7) 0.0064(7) 0.0014(7)
O2 0.0289(9) 0.0383(10) 0.0325(9) -0.0033(8) 0.0113(7) -0.0014(7)
O3 0.0269(8) 0.0382(10) 0.0300(9) -0.0040(8) 0.0048(7) -0.0009(7)
O4 0.0368(9) 0.0315(9) 0.0316(9) 0.0013(7) 0.0080(7) 0.0011(7)
O5 0.0341(9) 0.0513(12) 0.0308(9) -0.0022(9) 0.0032(7) -0.0113(8)
O6 0.0356(9) 0.0333(9) 0.0269(8) 0.0026(7) 0.0044(7) -0.0084(7)
O16 0.0484(11) 0.0382(10) 0.0283(9) 0.0035(8) 0.0096(8) 0.0094(8)
O17 0.0346(10) 0.0503(12) 0.0358(10) -0.0001(9) 0.0083(8) 0.0147(8)
O26 0.0297(9) 0.0292(9) 0.0376(10) 0.0002(7) 0.0114(7) -0.0015(7)
O27 0.0305(9) 0.0297(9) 0.0420(10) -0.0025(8) 0.0024(7) -0.0006(7)
C1 0.0258(11) 0.0306(12) 0.0296(12) -0.0007(10) 0.0049(9) 0.0007(9)
C2 0.0277(12) 0.0290(12) 0.0340(13) 0.0018(10) 0.0077(10) -0.0002(10)
C3 0.0401(14) 0.0414(15) 0.0310(13) 0.0065(11) 0.0092(11) -0.0053(12)
C4 0.0398(15) 0.0467(16) 0.0411(15) 0.0078(13) 0.0131(12) -0.0103(12)
C5 0.0356(14) 0.0453(16) 0.0433(16) 0.0003(13) 0.0094(12) -0.0146(12)
C6 0.0286(12) 0.0376(14) 0.0339(13) -0.0014(11) 0.0063(10) -0.0039(10)
C8C 0.068(2) 0.063(2) 0.0372(16) 0.0005(15) -0.0089(15) -0.0229(17)
C8 0.0372(15) 0.0489(17) 0.0413(16) -0.0077(13) -0.0034(12) -0.0111(13)
C8B 0.0457(19) 0.079(3) 0.076(3) -0.004(2) -0.0012(17) 0.0090(18)
C8A 0.073(2) 0.056(2) 0.0516(19) -0.0182(16) 0.0164(17) -0.0273(17)
C9C 0.0399(14) 0.0409(15) 0.0378(14) -0.0013(12) 0.0066(11) -0.0086(12)
C9B 0.0364(14) 0.0384(14) 0.0352(14) 0.0003(12) 0.0045(11) 0.0016(11)
C9A 0.0437(15) 0.0380(14) 0.0318(13) -0.0012(11) 0.0092(11) 0.0021(12)
C9 0.0337(13) 0.0351(13) 0.0266(12) 0.0007(10) 0.0035(10) -0.0035(10)
C10 0.0270(11) 0.0286(12) 0.0290(12) 0.0000(10) 0.0034(9) -0.0026(9)
C11 0.0328(13) 0.0310(13) 0.0328(13) -0.0002(11) 0.0045(10) -0.0005(10)
C12 0.0465(16) 0.0404(15) 0.0308(13) 0.0070(12) 0.0013(11) 0.0046(12)
C13 0.0416(15) 0.0366(14) 0.0398(15) 0.0067(12) -0.0046(12) 0.0054(12)
C14 0.0327(13) 0.0388(15) 0.0425(15) 0.0015(12) 0.0005(11) 0.0090(11)
C15 0.0274(12) 0.0372(14) 0.0324(13) -0.0004(11) 0.0022(10) 0.0008(10)
C16C 0.062(2) 0.067(2) 0.0369(16) -0.0084(15) 0.0028(14) 0.0081(17)
C16 0.0515(16) 0.0495(17) 0.0261(12) 0.0020(12) 0.0114(11) 0.0067(13)
C16B 0.067(2) 0.059(2) 0.0478(18) 0.0048(16) 0.0225(16) 0.0029(17)
C16A 0.0615(19) 0.0538(19) 0.0368(15) -0.0007(14) 0.0152(14) 0.0141(15)
C17A 0.072(2) 0.0416(17) 0.0487(18) -0.0084(14) 0.0136(16) 0.0066(15)
C17 0.0350(14) 0.0399(15) 0.0440(15) -0.0048(12) 0.0126(11) 0.0089(11)
C17C 0.0400(16) 0.069(2) 0.064(2) -0.0060(18) 0.0177(15) -0.0034(15)
C17B 0.0604(19) 0.059(2) 0.0439(17) 0.0047(15) 0.0207(15) 0.0219(16)
C20 0.0261(11) 0.0303(12) 0.0237(11) 0.0030(9) 0.0045(9) 0.0009(9)
C21 0.0267(11) 0.0317(12) 0.0238(11) 0.0015(10) 0.0043(9) 0.0005(9)
C22 0.0266(12) 0.0384(14) 0.0319(13) -0.0002(11) 0.0064(10) -0.0041(10)
C23 0.0240(12) 0.0470(15) 0.0398(14) 0.0003(12) 0.0070(10) 0.0005(11)
C24 0.0303(13) 0.0390(14) 0.0397(14) -0.0036(12) 0.0064(11) 0.0068(11)
C25 0.0305(12) 0.0309(13) 0.0271(12) 0.0012(10) 0.0023(9) -0.0002(10)
C26 0.0324(13) 0.0273(12) 0.0444(15) 0.0026(11) 0.0045(11) -0.0051(10)
C26C 0.0399(15) 0.0341(15) 0.070(2) -0.0034(14) 0.0083(14) 0.0026(12)
C26B 0.0380(15) 0.0380(15) 0.063(2) -0.0090(14) 0.0038(13) -0.0048(12)
C26A 0.0566(19) 0.0463(17) 0.0514(18) 0.0169(15) 0.0129(15) -0.0032(14)
C27 0.0451(15) 0.0276(13) 0.0481(16) -0.0027(12) 0.0108(12) 0.0031(11)
C27C 0.0572(19) 0.0488(18) 0.0537(19) 0.0148(15) 0.0091(15) 0.0046(15)
C27B 0.0545(19) 0.0327(15) 0.080(2) -0.0073(15) 0.0158(17) -0.0080(14)
C27A 0.072(2) 0.0439(18) 0.079(3) -0.0193(18) 0.0307(19) 0.0034(16)
C110 0.0358(13) 0.0305(13) 0.0300(13) -0.0085(10) 0.0074(10) -0.0003(10)
C111 0.0444(16) 0.0445(16) 0.0479(17) -0.0122(14) 0.0153(13) 0.0033(13)
C112 0.0444(15) 0.0380(15) 0.0356(14) -0.0100(12) 0.0089(12) -0.0051(12)
C113 0.0486(16) 0.0323(14) 0.0421(15) -0.0044(12) 0.0089(12) 0.0012(12)
C120 0.0319(13) 0.0335(13) 0.0382(14) -0.0042(11) 0.0159(11) -0.0026(10)
C121 0.0384(16) 0.055(2) 0.078(2) -0.0262(18) 0.0234(15) -0.0107(14)
C122 0.059(2) 0.061(2) 0.062(2) 0.0138(18) 0.0379(17) 0.0119(17)
C123 0.0392(15) 0.0381(15) 0.0619(19) -0.0053(14) 0.0227(14) -0.0026(12)
C130 0.0244(12) 0.0423(15) 0.0323(13) -0.0005(11) 0.0038(10) -0.0023(10)
C131 0.0309(14) 0.0490(17) 0.0482(17) 0.0011(14) 0.0076(12) 0.0024(12)
C132 0.0326(13) 0.0461(16) 0.0383(14) -0.0058(12) 0.0053(11) -0.0063(12)
C133 0.0371(15) 0.0533(18) 0.0378(15) 0.0014(13) 0.0021(12) -0.0066(13)
C140 0.0358(13) 0.0308(13) 0.0341(13) 0.0031(11) 0.0082(11) 0.0019(10)
C141 0.048(6) 0.060(6) 0.045(5) 0.014(4) 0.016(4) 0.003(4)
C142 0.074(8) 0.034(4) 0.055(6) 0.014(4) 0.028(6) 0.005(5)
C143 0.063(8) 0.040(7) 0.040(5) 0.011(5) -0.012(4) -0.009(5)
C144 0.039(6) 0.047(6) 0.037(6) 0.011(4) 0.011(4) 0.007(4)
C145 0.095(12) 0.033(5) 0.040(5) 0.004(4) 0.031(8) -0.004(7)
C146 0.052(7) 0.045(9) 0.053(8) 0.018(7) 0.004(5) -0.005(7)
F11C 0.0555(11) 0.0621(12) 0.0646(12) -0.0287(10) 0.0221(9) 0.0077(9)
F11B 0.0385(9) 0.0571(11) 0.0632(12) -0.0150(9) 0.0043(8) 0.0102(8)
F11A 0.0480(10) 0.0631(12) 0.0646(12) -0.0034(10) 0.0291(9) -0.0059(9)
F12C 0.0628(11) 0.0436(10) 0.0521(10) -0.0204(8) 0.0097(9) -0.0107(8)
F12B 0.0644(11) 0.0599(11) 0.0308(8) -0.0056(8) 0.0132(8) -0.0099(9)
F12A 0.0369(8) 0.0531(10) 0.0426(9) -0.0062(8) 0.0012(7) -0.0029(7)
F13C 0.0643(11) 0.0423(9) 0.0340(8) 0.0015(7) 0.0044(8) 0.0029(8)
F13B 0.0771(13) 0.0310(9) 0.0630(12) -0.0013(8) 0.0151(10) 0.0090(8)
F13A 0.0508(10) 0.0480(10) 0.0505(10) 0.0043(8) 0.0174(8) -0.0085(8)
F21C 0.0333(9) 0.0660(12) 0.1063(17) -0.0301(12) 0.0285(10) -0.0098(8)
F21B 0.0384(10) 0.1146(19) 0.0574(12) -0.0377(13) 0.0032(8) -0.0049(10)
F21A 0.0630(13) 0.0433(11) 0.146(2) -0.0337(13) 0.0489(14) -0.0208(9)
F22C 0.0808(15) 0.0868(16) 0.0880(16) 0.0282(13) 0.0625(13) 0.0174(12)
F22B 0.0816(14) 0.0677(13) 0.0795(15) 0.0338(12) 0.0461(12) 0.0260(11)
F22A 0.0701(13) 0.1105(19) 0.0399(10) -0.0171(11) 0.0148(9) 0.0091(13)
F23C 0.0528(10) 0.0464(10) 0.0697(12) -0.0145(9) 0.0320(9) 0.0025(8)
F23B 0.0501(10) 0.0379(9) 0.1090(17) -0.0233(10) 0.0300(11) -0.0111(8)
F23A 0.0544(11) 0.0636(12) 0.0720(13) 0.0245(10) 0.0260(10) 0.0209(9)
F31C 0.0453(10) 0.0509(11) 0.0631(12) 0.0021(9) 0.0106(8) 0.0131(8)
F31B 0.0263(8) 0.0718(13) 0.0707(13) -0.0042(10) 0.0045(8) -0.0042(8)
F31A 0.0417(9) 0.0660(12) 0.0531(11) 0.0046(9) 0.0231(8) 0.0077(8)
F32C 0.0427(9) 0.0597(11) 0.0478(10) -0.0162(9) 0.0005(8) -0.0123(8)
F32B 0.0477(9) 0.0452(10) 0.0546(10) 0.0015(8) 0.0174(8) -0.0105(8)
F32A 0.0359(8) 0.0463(9) 0.0521(10) -0.0137(8) 0.0108(7) -0.0015(7)
F33C 0.0624(11) 0.0493(10) 0.0483(10) 0.0100(8) 0.0107(8) -0.0097(9)
F33B 0.0462(10) 0.0855(14) 0.0409(10) 0.0121(10) -0.0077(8) -0.0068(10)
F33A 0.0461(9) 0.0711(12) 0.0342(9) -0.0050(8) 0.0127(7) -0.0096(8)
F41A 0.0611(11) 0.0696(13) 0.0484(10) 0.0197(10) 0.0234(9) 0.0057(10)
F41B 0.0454(19) 0.083(3) 0.065(2) 0.014(2) 0.0113(17) -0.0203(19)
F41C 0.061(4) 0.070(4) 0.061(4) 0.015(3) 0.033(3) 0.024(3)
F41D 0.035(3) 0.077(5) 0.047(3) 0.014(3) 0.012(2) 0.008(3)
F41E 0.085(4) 0.046(2) 0.040(2) -0.0074(18) 0.022(2) 0.004(2)
F42A 0.1002(16) 0.0345(9) 0.0632(12) 0.0118(9) 0.0269(11) 0.0043(10)
F42B 0.069(3) 0.052(2) 0.091(3) 0.015(2) 0.040(2) 0.027(2)
F42C 0.086(3) 0.038(2) 0.050(3) -0.0068(16) 0.008(3) -0.010(3)
F42D 0.099(5) 0.042(3) 0.043(3) -0.004(2) 0.024(4) 0.013(4)
F42E 0.088(4) 0.052(3) 0.060(3) -0.001(2) 0.005(3) -0.032(3)
F43A 0.0602(12) 0.0676(13) 0.0516(11) 0.0236(10) -0.0050(9) -0.0006(10)
F43B 0.045(3) 0.077(4) 0.054(3) 0.006(2) 0.0013(18) -0.016(2)
F43C 0.094(3) 0.049(2) 0.0345(17) -0.0038(15) 0.0024(17) -0.0040(19)
F43D 0.047(3) 0.052(4) 0.050(4) 0.010(3) -0.008(2) -0.015(3)
F43E 0.046(3) 0.099(4) 0.075(3) 0.039(3) 0.025(2) 0.031(3)
C200 0.073(3) 0.071(3) 0.087(3) 0.027(2) 0.017(2) -0.006(2)
Cl1 0.0576(6) 0.0899(8) 0.1026(8) 0.0387(7) 0.0008(5) 0.0047(5)
Cl2 0.0648(5) 0.0702(6) 0.0594(5) 0.0023(4) -0.0091(4) 0.0064(4)
C210 0.064(4) 0.044(4) 0.081(5) 0.004(4) 0.025(4) -0.004(3)
Cl10 0.199(5) 0.0476(14) 0.112(3) -0.0109(16) 0.070(3) -0.0281(19)
Cl11 0.0719(19) 0.130(4) 0.124(4) 0.079(3) 0.016(2) 0.009(2)
C220 0.053(6) 0.109(11) 0.150(13) 0.052(10) 0.045(8) 0.012(6)
Cl50 0.077(2) 0.176(5) 0.0530(17) 0.010(3) 0.0253(15) 0.032(3)
Cl51 0.067(2) 0.084(2) 0.081(2) 0.000(2) 0.0169(16) 0.0045(19)

loop_
_atom_type_symbol
_atom_type_description
_atom_type_scat_dispersion_real
_atom_type_scat_dispersion_imag
_atom_type_scat_source
C C 0.0033 0.0016 'International Tables Vol C Tables 4.2.6.8 and 6.1.1.4'
H H 0.0000 0.0000 'International Tables Vol C Tables 4.2.6.8 and 6.1.1.4'
O O 0.0106 0.0060 'International Tables Vol C Tables 4.2.6.8 and 6.1.1.4'
F F 0.0171 0.0103 'International Tables Vol C Tables 4.2.6.8 and 6.1.1.4'
Al Al 0.0645 0.0514 'International Tables Vol C Tables 4.2.6.8 and 6.1.1.4'
Ge Ge 0.1547 1.8001 'International Tables Vol C Tables 4.2.6.8 and 6.1.1.4'
Cl Cl 0.1484 0.1585 'International Tables Vol C Tables 4.2.6.8 and 6.1.1.4'

loop_
_geom_angle_atom_site_label_1
_geom_angle_atom_site_label_2
_geom_angle_atom_site_label_3
_geom_angle
_geom_angle_site_symmetry_1
_geom_angle_site_symmetry_3
_geom_angle_publ_flag
C10 Ge1 C1 121.01(10) . . ?
C10 Ge1 C20 117.79(10) . . ?
C1 Ge1 C20 121.19(10) . . ?
O3 Al1 O4 112.72(9) . . ?
O3 Al1 O1 107.15(9) . . ?
O4 Al1 O1 107.87(9) . . ?
O3 Al1 O2 108.07(9) . . ?
O4 Al1 O2 108.28(9) . . ?
O1 Al1 O2 112.84(9) . . ?
C110 O1 Al1 147.20(17) . . ?
C120 O2 Al1 148.47(18) . . ?
C130 O3 Al1 145.86(17) . . ?
C140 O4 Al1 147.15(17) . . ?
C6 O5 C8 124.5(2) . . ?
C2 O6 C9 124.18(19) . . ?
C11 O16 C16 124.9(2) . . ?
C15 O17 C17 124.5(2) . . ?
C21 O26 C26 123.93(19) . . ?
C25 O27 C27 122.79(19) . . ?
C6 C1 C2 121.2(2) . . ?
C6 C1 Ge1 119.11(19) . . ?
C2 C1 Ge1 119.66(18) . . ?
O6 C2 C3 128.1(2) . . ?
O6 C2 C1 112.2(2) . . ?
C3 C2 C1 119.6(2) . . ?
C2 C3 C4 118.3(2) . . ?
C5 C4 C3 122.7(3) . . ?
C6 C5 C4 118.6(2) . . ?
O5 C6 C5 128.2(2) . . ?
O5 C6 C1 112.2(2) . . ?
C5 C6 C1 119.5(2) . . ?
O5 C8 C8B 109.9(3) . . ?
O5 C8 C8C 101.3(2) . . ?
C8B C8 C8C 111.5(3) . . ?
O5 C8 C8A 110.4(3) . . ?
C8B C8 C8A 113.3(3) . . ?
C8C C8 C8A 109.8(3) . . ?
O6 C9 C9B 110.2(2) . . ?
O6 C9 C9C 101.8(2) . . ?
C9B C9 C9C 110.0(2) . . ?
O6 C9 C9A 111.0(2) . . ?
C9B C9 C9A 113.5(2) . . ?
C9C C9 C9A 109.6(2) . . ?
C11 C10 C15 121.4(2) . . ?
C11 C10 Ge1 119.63(18) . . ?
C15 C10 Ge1 118.86(18) . . ?
O16 C11 C12 128.5(2) . . ?
O16 C11 C10 112.3(2) . . ?
C12 C11 C10 119.2(2) . . ?
C11 C12 C13 118.6(3) . . ?
C14 C13 C12 123.0(3) . . ?
C13 C14 C15 118.6(3) . . ?
O17 C15 C14 127.8(2) . . ?
O17 C15 C10 112.9(2) . . ?
C14 C15 C10 119.2(2) . . ?
O16 C16 C16A 102.3(2) . . ?
O16 C16 C16B 110.1(2) . . ?
C16A C16 C16B 110.7(3) . . ?
O16 C16 C16C 110.3(2) . . ?
C16A C16 C16C 109.6(3) . . ?
C16B C16 C16C 113.3(3) . . ?
O17 C17 C17C 110.8(2) . . ?
O17 C17 C17A 110.8(2) . . ?
C17C C17 C17A 112.3(3) . . ?
O17 C17 C17B 101.9(2) . . ?
C17C C17 C17B 111.6(3) . . ?
C17A C17 C17B 109.0(3) . . ?
C25 C20 C21 121.5(2) . . ?
C25 C20 Ge1 119.26(18) . . ?
C21 C20 Ge1 119.01(18) . . ?
O26 C21 C22 127.9(2) . . ?
O26 C21 C20 112.5(2) . . ?
C22 C21 C20 119.5(2) . . ?
C21 C22 C23 118.6(2) . . ?
C22 C23 C24 122.7(2) . . ?
C23 C24 C25 118.3(2) . . ?
O27 C25 C20 113.1(2) . . ?
O27 C25 C24 127.2(2) . . ?
C20 C25 C24 119.3(2) . . ?
O26 C26 C26A 109.7(2) . . ?
O26 C26 C26C 102.0(2) . . ?
C26A C26 C26C 111.5(3) . . ?
O26 C26 C26B 110.4(2) . . ?
C26A C26 C26B 113.3(2) . . ?
C26C C26 C26B 109.3(2) . . ?
O27 C27 C27B 102.0(2) . . ?
O27 C27 C27C 109.3(2) . . ?
C27B C27 C27C 111.0(3) . . ?
O27 C27 C27A 110.1(3) . . ?
C27B C27 C27A 109.6(3) . . ?
C27C C27 C27A 114.2(3) . . ?
O1 C110 C113 111.2(2) . . ?
O1 C110 C112 107.3(2) . . ?
C113 C110 C112 109.1(2) . . ?
O1 C110 C111 110.6(2) . . ?
C113 C110 C111 109.4(2) . . ?
C112 C110 C111 109.1(2) . . ?
F11A C111 F11B 107.5(2) . . ?
F11A C111 F11C 107.7(2) . . ?
F11B C111 F11C 106.6(2) . . ?
F11A C111 C110 111.4(2) . . ?
F11B C111 C110 111.2(2) . . ?
F11C C111 C110 112.1(2) . . ?
F12A C112 F12C 108.0(2) . . ?
F12A C112 F12B 107.4(2) . . ?
F12C C112 F12B 106.8(2) . . ?
F12A C112 C110 111.2(2) . . ?
F12C C112 C110 112.4(2) . . ?
F12B C112 C110 110.8(2) . . ?
F13B C113 F13A 107.3(2) . . ?
F13B C113 F13C 107.2(2) . . ?
F13A C113 F13C 107.4(2) . . ?
F13B C113 C110 112.9(2) . . ?
F13A C113 C110 111.3(2) . . ?
F13C C113 C110 110.5(2) . . ?
O2 C120 C121 111.0(2) . . ?
O2 C120 C123 111.1(2) . . ?
C121 C120 C123 109.4(2) . . ?
O2 C120 C122 107.6(2) . . ?
C121 C120 C122 109.7(3) . . ?
C123 C120 C122 108.0(2) . . ?
F21B C121 F21C 107.6(3) . . ?
F21B C121 F21A 107.2(3) . . ?
F21C C121 F21A 107.0(3) . . ?
F21B C121 C120 111.1(3) . . ?
F21C C121 C120 113.5(3) . . ?
F21A C121 C120 110.2(3) . . ?
F22B C122 F22A 107.7(3) . . ?
F22B C122 F22C 107.2(3) . . ?
F22A C122 F22C 108.0(3) . . ?
F22B C122 C120 110.7(3) . . ?
F22A C122 C120 111.3(3) . . ?
F22C C122 C120 111.6(3) . . ?
F23B C123 F23C 108.6(2) . . ?
F23B C123 F23A 107.1(3) . . ?
F23C C123 F23A 106.8(2) . . ?
F23B C123 C120 110.7(2) . . ?
F23C C123 C120 112.7(2) . . ?
F23A C123 C120 110.7(2) . . ?
O3 C130 C131 107.9(2) . . ?
O3 C130 C132 110.4(2) . . ?
C131 C130 C132 108.8(2) . . ?
O3 C130 C133 110.9(2) . . ?
C131 C130 C133 109.7(2) . . ?
C132 C130 C133 109.0(2) . . ?
F31A C131 F31C 107.5(3) . . ?
F31A C131 F31B 107.3(2) . . ?
F31C C131 F31B 107.3(2) . . ?
F31A C131 C130 111.2(2) . . ?
F31C C131 C130 110.6(2) . . ?
F31B C131 C130 112.7(2) . . ?
F32A C132 F32B 107.5(2) . . ?
F32A C132 F32C 107.5(2) . . ?
F32B C132 F32C 107.2(2) . . ?
F32A C132 C130 110.9(2) . . ?
F32B C132 C130 110.6(2) . . ?
F32C C132 C130 113.0(2) . . ?
F33B C133 F33A 107.5(2) . . ?
F33B C133 F33C 107.9(3) . . ?
F33A C133 F33C 107.2(2) . . ?
F33B C133 C130 112.6(2) . . ?
F33A C133 C130 111.2(2) . . ?
F33C C133 C130 110.2(2) . . ?
O4 C140 C146 112.2(9) . . ?
O4 C140 C141 109.2(4) . . ?
C146 C140 C141 125.7(9) . . ?
O4 C140 C145 110.8(7) . . ?
C146 C140 C145 107.5(9) . . ?
C141 C140 C145 88.4(6) . . ?
O4 C140 C142 105.4(6) . . ?
C146 C140 C142 91.6(8) . . ?
C141 C140 C142 109.6(6) . . ?
C145 C140 C142 21.6(6) . . ?
O4 C140 C143 108.8(7) . . ?
C146 C140 C143 19.7(7) . . ?
C141 C140 C143 112.6(8) . . ?
C145 C140 C143 124.9(8) . . ?
C142 C140 C143 110.8(7) . . ?
O4 C140 C144 112.7(5) . . ?
C146 C140 C144 106.2(9) . . ?
C141 C140 C144 22.9(4) . . ?
C145 C140 C144 107.1(7) . . ?
C142 C140 C144 126.7(6) . . ?
C143 C140 C144 90.7(8) . . ?
F41B C141 F41C 109.2(9) . . ?
F41B C141 F41A 106.5(7) . . ?
F41C C141 F41A 106.6(8) . . ?
F41B C141 C140 112.9(8) . . ?
F41C C141 C140 110.0(7) . . ?
F41A C141 C140 111.4(7) . . ?
F42C C142 F42B 108.8(12) . . ?
F42C C142 F42A 109.3(9) . . ?
F42B C142 F42A 105.6(10) . . ?
F42C C142 C140 112.8(10) . . ?
F42B C142 C140 111.6(9) . . ?
F42A C142 C140 108.5(10) . . ?
F43B C143 F43C 110.2(12) . . ?
F43B C143 F43A 111.0(12) . . ?
F43C C143 F43A 102.9(12) . . ?
F43B C143 C140 110.8(12) . . ?
F43C C143 C140 110.4(11) . . ?
F43A C143 C140 111.3(11) . . ?
F41A C144 F41D 110.4(10) . . ?
F41A C144 F41E 104.9(8) . . ?
F41D C144 F41E 106.7(10) . . ?
F41A C144 C140 115.1(9) . . ?
F41D C144 C140 110.8(8) . . ?
F41E C144 C140 108.6(8) . . ?
F42A C145 F42D 108.1(13) . . ?
F42A C145 F42E 107.6(10) . . ?
F42D C145 F42E 106.8(13) . . ?
F42A C145 C140 116.0(13) . . ?
F42D C145 C140 110.0(10) . . ?
F42E C145 C140 107.9(12) . . ?
F43A C146 F43D 109.8(17) . . ?
F43A C146 F43E 103.2(12) . . ?
F43D C146 F43E 104.0(15) . . ?
F43A C146 C140 118.3(17) . . ?
F43D C146 C140 111.0(12) . . ?
F43E C146 C140 109.4(14) . . ?
C144 F41A C141 26.6(4) . . ?
C145 F42A C142 24.4(8) . . ?
C146 F43A C143 22.9(10) . . ?
Cl1 C200 Cl2 113.1(2) . . ?
Cl11 C210 Cl10 12.3(3) 3_667 3_667 ?
Cl50 C220 Cl51 115.7(8) . 3_566 ?
Cl50 C220 Cl50 94.9(7) . 3_566 ?
Cl51 C220 Cl50 21.1(2) 3_566 3_566 ?
Cl51 Cl50 C220 135.7(8) . . ?
Cl51 Cl50 C220 51.6(8) . 3_566 ?
C220 Cl50 C220 85.1(7) . 3_566 ?
Cl50 Cl51 C220 107.3(9) . 3_566 ?

loop_
_geom_bond_atom_site_label_1
_geom_bond_atom_site_label_2
_geom_bond_distance
_geom_bond_site_symmetry_2
_geom_bond_publ_flag
Ge1 C10 1.893(2) . ?
Ge1 C1 1.898(3) . ?
Ge1 C20 1.899(2) . ?
Al1 O3 1.7255(18) . ?
Al1 O4 1.7264(19) . ?
Al1 O1 1.7270(18) . ?
Al1 O2 1.7280(18) . ?
O1 C110 1.352(3) . ?
O2 C120 1.353(3) . ?
O3 C130 1.356(3) . ?
O4 C140 1.358(3) . ?
O5 C6 1.372(3) . ?
O5 C8 1.471(3) . ?
O6 C2 1.369(3) . ?
O6 C9 1.470(3) . ?
O16 C11 1.363(3) . ?
O16 C16 1.475(3) . ?
O17 C15 1.360(3) . ?
O17 C17 1.467(3) . ?
O26 C21 1.371(3) . ?
O26 C26 1.468(3) . ?
O27 C25 1.369(3) . ?
O27 C27 1.469(3) . ?
C1 C6 1.395(3) . ?
C1 C2 1.397(3) . ?
C2 C3 1.384(4) . ?
C3 C4 1.394(4) . ?
C4 C5 1.387(4) . ?
C5 C6 1.382(4) . ?
C8C C8 1.515(5) . ?
C8 C8B 1.507(5) . ?
C8 C8A 1.518(4) . ?
C9C C9 1.519(4) . ?
C9B C9 1.519(4) . ?
C9A C9 1.519(4) . ?
C10 C11 1.398(4) . ?
C10 C15 1.399(4) . ?
C11 C12 1.386(4) . ?
C12 C13 1.389(4) . ?
C13 C14 1.383(4) . ?
C14 C15 1.388(4) . ?
C16C C16 1.529(4) . ?
C16 C16A 1.511(4) . ?
C16 C16B 1.514(5) . ?
C17A C17 1.523(4) . ?
C17 C17C 1.511(4) . ?
C17 C17B 1.526(4) . ?
C20 C25 1.390(3) . ?
C20 C21 1.393(3) . ?
C21 C22 1.385(3) . ?
C22 C23 1.387(4) . ?
C23 C24 1.389(4) . ?
C24 C25 1.395(4) . ?
C26 C26A 1.510(4) . ?
C26 C26C 1.510(4) . ?
C26 C26B 1.526(4) . ?
C27 C27B 1.513(4) . ?
C27 C27C 1.522(4) . ?
C27 C27A 1.524(4) . ?
C110 C113 1.544(4) . ?
C110 C112 1.556(4) . ?
C110 C111 1.557(4) . ?
C111 F11A 1.323(4) . ?
C111 F11B 1.331(4) . ?
C111 F11C 1.346(3) . ?
C112 F12A 1.321(3) . ?
C112 F12C 1.338(3) . ?
C112 F12B 1.343(3) . ?
C113 F13B 1.330(3) . ?
C113 F13A 1.335(3) . ?
C113 F13C 1.339(3) . ?
C120 C121 1.536(4) . ?
C120 C123 1.549(4) . ?
C120 C122 1.559(4) . ?
C121 F21B 1.324(4) . ?
C121 F21C 1.339(3) . ?
C121 F21A 1.348(4) . ?
C122 F22B 1.325(4) . ?
C122 F22A 1.327(5) . ?
C122 F22C 1.343(4) . ?
C123 F23B 1.320(3) . ?
C123 F23C 1.335(3) . ?
C123 F23A 1.339(4) . ?
C130 C131 1.545(4) . ?
C130 C132 1.554(4) . ?
C130 C133 1.555(4) . ?
C131 F31A 1.330(4) . ?
C131 F31C 1.334(4) . ?
C131 F31B 1.340(3) . ?
C132 F32A 1.327(3) . ?
C132 F32B 1.341(3) . ?
C132 F32C 1.341(3) . ?
C133 F33B 1.329(3) . ?
C133 F33A 1.332(4) . ?
C133 F33C 1.335(4) . ?
C140 C146 1.53(2) . ?
C140 C141 1.544(12) . ?
C140 C145 1.547(17) . ?
C140 C142 1.548(15) . ?
C140 C143 1.552(17) . ?
C140 C144 1.569(13) . ?
C141 F41B 1.297(10) . ?
C141 F41C 1.342(14) . ?
C141 F41A 1.377(10) . ?
C142 F42C 1.319(18) . ?
C142 F42B 1.320(12) . ?
C142 F42A 1.400(13) . ?
C143 F43B 1.31(2) . ?
C143 F43C 1.328(13) . ?
C143 F43A 1.357(16) . ?
C144 F41A 1.287(12) . ?
C144 F41D 1.316(14) . ?
C144 F41E 1.387(12) . ?
C145 F42A 1.270(18) . ?
C145 F42D 1.311(17) . ?
C145 F42E 1.374(17) . ?
C146 F43A 1.27(2) . ?
C146 F43D 1.35(2) . ?
C146 F43E 1.391(19) . ?
C200 Cl1 1.722(4) . ?
C200 Cl2 1.749(4) . ?
C210 Cl11 1.778(10) 3_667 ?
C210 Cl10 1.861(11) 3_667 ?
Cl10 C210 1.861(11) 3_667 ?
Cl11 C210 1.778(10) 3_667 ?
C220 Cl50 1.691(18) . ?
C220 Cl51 1.694(16) 3_566 ?
C220 Cl50 2.065(14) 3_566 ?
Cl50 Cl51 0.780(6) . ?
Cl50 C220 2.065(14) 3_566 ?
Cl51 C220 1.694(16) 3_566 ?
